data_4506286
loop_
_publ_author_name
'Wang, Hao'
'Liu, Sui-Jun'
'Tian, Dan'
'Jia, Ji-Min'
'Hu, Tong-Liang'

_publ_section_title
;
 Temperature-Dependent Structures of Lanthanide Metal--Organic Frameworks
 Based on Furan-2,5-Dicarboxylate and Oxalate
;
_journal_issue 6
_journal_name_full 'Crystal Growth &amp; Design'
_journal_page_first 3263
_journal_paper_doi 10.1021/cg3004036
_journal_volume 12
_journal_year 2012
_chemical_formula_moiety 'C7 H6 Ho O9,H2 O'
_chemical_formula_sum 'C7 H8 Ho O10'
_chemical_formula_weight 417.06
_chemical_name_systematic
; 
 ? 
;
_space_group_IT_number 15
_symmetry_cell_setting monoclinic
_symmetry_space_group_name_Hall '-C 2yc'
_symmetry_space_group_name_H-M 'C 1 2/c 1'
_atom_sites_solution_hydrogens geom
_atom_sites_solution_primary direct
_atom_sites_solution_secondary difmap
_audit_creation_method SHELXL-97
_cell_angle_alpha 90.00
_cell_angle_beta 117.78(3)
_cell_angle_gamma 90.00
_cell_formula_units_Z 8
_cell_length_a 16.677(3)
_cell_length_b 10.504(2)
_cell_length_c 13.640(3)
_cell_measurement_reflns_used 10672
_cell_measurement_temperature 293(2)
_cell_measurement_theta_max 27.54
_cell_measurement_theta_min 3.21
_cell_volume 2114.0(9)
_computing_structure_refinement 'SHELXL-97 (Sheldrick, 1997)'
_computing_structure_solution 'SHELXS-97 (Sheldrick, 1990)'
_diffrn_ambient_temperature 293(2)
_diffrn_measured_fraction_theta_full 0.998
_diffrn_measured_fraction_theta_max 0.998
_diffrn_measurement_device_type 'Rigaku SCXmini diffractometer'
_diffrn_measurement_method \w
_diffrn_radiation_monochromator graphite
_diffrn_radiation_source 'fine-focus sealed tube'
_diffrn_radiation_type MoK\a
_diffrn_radiation_wavelength 0.71073
_diffrn_reflns_av_R_equivalents 0.0409
_diffrn_reflns_av_sigmaI/netI 0.0288
_diffrn_reflns_limit_h_max 19
_diffrn_reflns_limit_h_min -19
_diffrn_reflns_limit_k_max 12
_diffrn_reflns_limit_k_min -12
_diffrn_reflns_limit_l_max 16
_diffrn_reflns_limit_l_min -16
_diffrn_reflns_number 9105
_diffrn_reflns_theta_full 25.20
_diffrn_reflns_theta_max 25.20
_diffrn_reflns_theta_min 3.21
_diffrn_standards_decay_% 0
_diffrn_standards_interval_time 0
_diffrn_standards_number 0
_exptl_absorpt_coefficient_mu 7.534
_exptl_absorpt_correction_T_max 0.2355
_exptl_absorpt_correction_T_min 0.2186
_exptl_absorpt_correction_type multi-scan
_exptl_absorpt_process_details Higashi,1995
_exptl_crystal_colour colorless
_exptl_crystal_density_diffrn 2.621
_exptl_crystal_density_method 'not measured'
_exptl_crystal_description block
_exptl_crystal_F_000 1576
_exptl_crystal_size_max 0.29
_exptl_crystal_size_mid 0.28
_exptl_crystal_size_min 0.27
_refine_diff_density_max 0.635
_refine_diff_density_min -0.996
_refine_diff_density_rms 0.234
_refine_ls_extinction_method none
_refine_ls_goodness_of_fit_ref 1.013
_refine_ls_hydrogen_treatment constr
_refine_ls_matrix_type full
_refine_ls_number_parameters 168
_refine_ls_number_reflns 1902
_refine_ls_number_restraints 0
_refine_ls_restrained_S_all 1.013
_refine_ls_R_factor_all 0.0281
_refine_ls_R_factor_gt 0.0251
_refine_ls_shift/su_max 0.001
_refine_ls_shift/su_mean 0.000
_refine_ls_structure_factor_coef Fsqd
_refine_ls_weighting_details 'calc w=1/[\s^2^(Fo^2^)+(0.0260P)^2^+30.5630P] where P=(Fo^2^+2Fc^2^)/3'
_refine_ls_weighting_scheme calc
_refine_ls_wR_factor_gt 0.0616
_refine_ls_wR_factor_ref 0.0631
_reflns_number_gt 1798
_reflns_number_total 1902
_reflns_threshold_expression >2sigma(I)
_cod_data_source_file cg3004036_si_002.cif
_cod_data_source_block 9
_cod_depositor_comments
;
The following automatic conversions were performed:

'_symmetry_cell_setting' value 'Monoclinic' changed to 'monoclinic'
according to /home/saulius/struct/CIF-dictionaries/cif_core.dic
dictionary named 'cif_core.dic' version 2.4.1 from 2010-06-29.

Automatic conversion script
Id: cif_fix_values 1891 2012-01-12 08:04:46Z andrius 
;
_cod_original_cell_volume 2114.1(7)
_cod_original_sg_symbol_Hall '-C 2yc '
_cod_original_sg_symbol_H-M 'C 2/c '
_cod_database_code 4506286

loop_
_symmetry_equiv_pos_as_xyz
'x, y, z'
'-x, y, -z+1/2'
'x+1/2, y+1/2, z'
'-x+1/2, y+1/2, -z+1/2'
'-x, -y, -z'
'x, -y, z-1/2'
'-x+1/2, -y+1/2, -z'
'x+1/2, -y+1/2, z-1/2'

loop_
_atom_site_label
_atom_site_type_symbol
_atom_site_fract_x
_atom_site_fract_y
_atom_site_fract_z
_atom_site_U_iso_or_equiv
_atom_site_adp_type
_atom_site_occupancy
_atom_site_symmetry_multiplicity
_atom_site_calc_flag
_atom_site_refinement_flags
O2 O 0.1424(3) 1.1932(4) 0.9608(4) 0.0306(10) Uani 1 1 d .
O1 O 0.2316(2) 1.0241(4) 0.9956(3) 0.0233(9) Uani 1 1 d .
C1 C 0.1555(4) 1.0763(5) 0.9610(5) 0.0161(11) Uani 1 1 d .
O9 O -0.1179(3) 0.3823(4) 0.6868(3) 0.0225(9) Uani 1 1 d .
O4 O -0.0598(3) 0.6207(4) 0.9022(4) 0.0221(9) Uani 1 1 d .
Ho1 Ho 0.135327(16) 0.40346(2) 0.99713(2) 0.01417(10) Uani 1 1 d .
O3 O 0.0917(2) 0.8650(3) 0.9284(3) 0.0177(8) Uani 1 1 d .
C5 C 0.0090(3) 0.8076(5) 0.8898(5) 0.0160(11) Uani 1 1 d .
O5 O 0.0773(3) 0.6056(4) 0.9132(4) 0.0285(10) Uani 1 1 d .
O8 O -0.0187(3) 0.3569(4) 0.8646(3) 0.0208(9) Uani 1 1 d .
O1W O 0.2718(3) 0.7968(5) 0.1374(4) 0.0336(11) Uani 1 1 d G
H1WA H 0.3264 0.7883 0.1511 0.050 Uiso 1 1 d G
H1WB H 0.2452 0.8463 0.0829 0.050 Uiso 1 1 d G
O3W O 0.2481(3) 0.3087(5) 1.1682(4) 0.0343(11) Uani 1 1 d .
H3WB H 0.2255 0.2968 1.2118 0.051 Uiso 1 1 d R
H3WA H 0.2650 0.2382 1.1541 0.051 Uiso 1 1 d R
C3 C -0.0140(4) 1.0162(5) 0.8699(5) 0.0208(12) Uani 1 1 d .
H3 H -0.0418 1.0956 0.8523 0.025 Uiso 1 1 calc R
C6 C 0.0093(4) 0.6675(5) 0.9015(5) 0.0156(11) Uani 1 1 d .
C4 C -0.0579(4) 0.8960(5) 0.8520(5) 0.0218(13) Uani 1 1 d .
H4 H -0.1199 0.8812 0.8206 0.026 Uiso 1 1 calc R
C7 C -0.0395(4) 0.3709(5) 0.7652(5) 0.0166(12) Uani 1 1 d .
C2 C 0.0750(4) 0.9932(5) 0.9170(5) 0.0174(12) Uani 1 1 d .
O2W O 0.1905(3) 0.5638(4) 1.1403(4) 0.0344(11) Uani 1 1 d .
H2WA H 0.2041 0.6322 1.1163 0.052 Uiso 1 1 d R
H2WB H 0.1493 0.5818 1.1596 0.052 Uiso 1 1 d R

loop_
_atom_site_aniso_label
_atom_site_aniso_U_11
_atom_site_aniso_U_22
_atom_site_aniso_U_33
_atom_site_aniso_U_23
_atom_site_aniso_U_13
_atom_site_aniso_U_12
O2 0.033(2) 0.011(2) 0.051(3) -0.002(2) 0.022(2) -0.0028(18)
O1 0.0099(19) 0.024(2) 0.033(2) 0.0037(18) 0.0067(18) -0.0036(16)
C1 0.014(3) 0.016(3) 0.019(3) -0.001(2) 0.008(2) -0.003(2)
O9 0.0107(19) 0.033(2) 0.022(2) -0.0005(18) 0.0066(17) 0.0001(17)
O4 0.021(2) 0.016(2) 0.035(2) -0.0030(18) 0.018(2) -0.0053(16)
Ho1 0.01015(15) 0.01151(15) 0.02093(16) -0.00129(10) 0.00730(11) -0.00117(9)
O3 0.0119(19) 0.0093(18) 0.030(2) -0.0002(16) 0.0078(17) -0.0016(14)
C5 0.009(2) 0.017(3) 0.020(3) -0.002(2) 0.005(2) -0.004(2)
O5 0.021(2) 0.014(2) 0.053(3) 0.003(2) 0.020(2) 0.0020(17)
O8 0.015(2) 0.024(2) 0.023(2) -0.0044(17) 0.0094(18) -0.0040(17)
O1W 0.027(2) 0.037(3) 0.036(3) 0.015(2) 0.014(2) 0.000(2)
O3W 0.035(3) 0.042(3) 0.031(3) 0.011(2) 0.020(2) 0.019(2)
C3 0.017(3) 0.015(3) 0.030(3) 0.006(2) 0.010(3) 0.004(2)
C6 0.013(3) 0.013(3) 0.018(3) 0.000(2) 0.005(2) -0.003(2)
C4 0.010(3) 0.019(3) 0.032(3) -0.002(3) 0.007(3) -0.001(2)
C7 0.018(3) 0.009(3) 0.026(3) -0.001(2) 0.014(3) 0.001(2)
C2 0.014(3) 0.010(3) 0.025(3) 0.001(2) 0.007(2) -0.001(2)
O2W 0.040(3) 0.026(2) 0.053(3) -0.016(2) 0.034(3) -0.013(2)

loop_
_atom_type_symbol
_atom_type_description
_atom_type_scat_dispersion_real
_atom_type_scat_dispersion_imag
_atom_type_scat_source
C C 0.0033 0.0016 'International Tables Vol C Tables 4.2.6.8 and 6.1.1.4'
H H 0.0000 0.0000 'International Tables Vol C Tables 4.2.6.8 and 6.1.1.4'
O O 0.0106 0.0060 'International Tables Vol C Tables 4.2.6.8 and 6.1.1.4'
Ho Ho -0.2175 4.6783 'International Tables Vol C Tables 4.2.6.8 and 6.1.1.4'

loop_
_geom_angle_atom_site_label_1
_geom_angle_atom_site_label_2
_geom_angle_atom_site_label_3
_geom_angle
_geom_angle_site_symmetry_1
_geom_angle_site_symmetry_3
C1 O2 Ho1 168.8(4) . 1_565
C1 O1 Ho1 131.1(4) . 7_567
O2 C1 O1 125.2(5) . .
O2 C1 C2 117.2(5) . .
O1 C1 C2 117.7(5) . .
C7 O9 Ho1 118.2(3) . 2_556
C6 O4 Ho1 144.8(4) . 5_567
O4 Ho1 O2 97.04(15) 5_567 1_545
O4 Ho1 O1 143.71(15) 5_567 7_567
O2 Ho1 O1 100.58(15) 1_545 7_567
O4 Ho1 O5 100.01(15) 5_567 .
O2 Ho1 O5 143.77(17) 1_545 .
O1 Ho1 O5 83.92(14) 7_567 .
O4 Ho1 O9 142.39(14) 5_567 2_556
O2 Ho1 O9 71.10(16) 1_545 2_556
O1 Ho1 O9 73.75(14) 7_567 2_556
O5 Ho1 O9 75.93(15) . 2_556
O4 Ho1 O8 74.49(14) 5_567 .
O2 Ho1 O8 77.55(15) 1_545 .
O1 Ho1 O8 140.32(14) 7_567 .
O5 Ho1 O8 76.60(15) . .
O9 Ho1 O8 68.17(13) 2_556 .
O4 Ho1 O2W 72.42(15) 5_567 .
O2 Ho1 O2W 144.46(17) 1_545 .
O1 Ho1 O2W 74.83(15) 7_567 .
O5 Ho1 O2W 71.61(17) . .
O9 Ho1 O2W 136.57(15) 2_556 .
O8 Ho1 O2W 128.43(15) . .
O4 Ho1 O3W 76.82(15) 5_567 .
O2 Ho1 O3W 73.50(17) 1_545 .
O1 Ho1 O3W 78.17(15) 7_567 .
O5 Ho1 O3W 141.63(17) . .
O9 Ho1 O3W 129.07(14) 2_556 .
O8 Ho1 O3W 135.88(16) . .
O2W Ho1 O3W 71.06(17) . .
C5 O3 C2 105.9(4) . .
C4 C5 O3 110.4(5) . .
C4 C5 C6 133.1(5) . .
O3 C5 C6 116.5(5) . .
C6 O5 Ho1 131.5(4) . .
C7 O8 Ho1 117.0(3) . .
H1WA O1W H1WB 109.3 . .
Ho1 O3W H3WB 109.7 . .
Ho1 O3W H3WA 109.4 . .
H3WB O3W H3WA 109.5 . .
C2 C3 C4 106.8(5) . .
C2 C3 H3 126.6 . .
C4 C3 H3 126.6 . .
O5 C6 O4 125.1(5) . .
O5 C6 C5 119.2(5) . .
O4 C6 C5 115.6(5) . .
C5 C4 C3 106.1(5) . .
C5 C4 H4 127.0 . .
C3 C4 H4 127.0 . .
O8 C7 O9 126.4(5) . .
O8 C7 C7 116.8(6) . 2_556
O9 C7 C7 116.8(6) . 2_556
C3 C2 O3 110.8(5) . .
C3 C2 C1 133.3(5) . .
O3 C2 C1 115.9(5) . .
Ho1 O2W H2WA 110.0 . .
Ho1 O2W H2WB 110.0 . .
H2WA O2W H2WB 108.7 . .

loop_
_geom_bond_atom_site_label_1
_geom_bond_atom_site_label_2
_geom_bond_distance
_geom_bond_site_symmetry_2
O2 C1 1.248(7) .
O2 Ho1 2.278(4) 1_565
O1 C1 1.256(7) .
O1 Ho1 2.304(4) 7_567
C1 C2 1.474(7) .
O9 C7 1.251(7) .
O9 Ho1 2.398(4) 2_556
O4 C6 1.256(7) .
O4 Ho1 2.270(4) 5_567
Ho1 O4 2.270(4) 5_567
Ho1 O2 2.278(4) 1_545
Ho1 O1 2.304(4) 7_567
Ho1 O5 2.393(4) .
Ho1 O9 2.398(4) 2_556
Ho1 O8 2.404(4) .
Ho1 O2W 2.413(4) .
Ho1 O3W 2.425(4) .
O3 C5 1.366(6) .
O3 C2 1.369(6) .
C5 C4 1.356(8) .
C5 C6 1.480(7) .
O5 C6 1.251(7) .
O8 C7 1.241(7) .
O1W H1WA 0.8443 .
O1W H1WB 0.8441 .
O3W H3WB 0.8486 .
O3W H3WA 0.8465 .
C3 C2 1.335(8) .
C3 C4 1.422(8) .
C3 H3 0.9300 .
C4 H4 0.9300 .
C7 C7 1.554(10) 2_556
O2W H2WA 0.8638 .
O2W H2WB 0.8637 .
